data_2217874
loop_
_publ_author_name
'Yang, Jun'
'Qi, Qing-Rong'
'Huang, Wen-Cai'
'Zheng, Hu'

_publ_section_title
;
 <i>trans</i>-4-(Phenoxymethyl)cyclohexanecarboxylic acid
;
_journal_coeditor_code BV2092
_journal_issue 4
_journal_name_full 'Acta Crystallographica Section E'
_journal_page_first o741
_journal_paper_doi 10.1107/S1600536808007381
_journal_volume 64
_journal_year 2008
_chemical_formula_iupac 'C14 H18 O3'
_chemical_formula_moiety 'C14 H18 O3'
_chemical_formula_sum 'C14 H18 O3'
_chemical_formula_weight 234.28
_chemical_name_systematic
;
<i>trans</i>-4-(Phenoxymethyl)cyclohexanecarboxylic acid
;
_space_group_IT_number 14
_symmetry_cell_setting monoclinic
_symmetry_space_group_name_Hall '-P 2ybc'
_symmetry_space_group_name_H-M 'P 1 21/c 1'
_atom_sites_solution_hydrogens geom
_atom_sites_solution_primary direct
_atom_sites_solution_secondary difmap
_cell_angle_alpha 90.00
_cell_angle_beta 113.93(4)
_cell_angle_gamma 90.00
_cell_formula_units_Z 4
_cell_length_a 6.178(3)
_cell_length_b 35.042(8)
_cell_length_c 6.526(3)
_cell_measurement_reflns_used 30
_cell_measurement_temperature 292(2)
_cell_measurement_theta_max 9.49
_cell_measurement_theta_min 4.45
_cell_volume 1291.4(10)
_computing_cell_refinement 'DIFRAC (Gabe <i>et al.</i>,  1993)'
_computing_data_collection 'DIFRAC (Gabe <i>et al.</i>,  1993)'
_computing_data_reduction 'NRCVAX (Gabe <i>et al.</i>,  1989)'
_computing_molecular_graphics 'ORTEP-3 for Windows (Farrugia, 1997)'
_computing_publication_material 'SHELXL97 (Sheldrick, 2008)'
_computing_structure_refinement 'SHELXL97 (Sheldrick, 2008)'
_computing_structure_solution 'SHELXS97 (Sheldrick, 2008)'
_diffrn_ambient_temperature 292(2)
_diffrn_measured_fraction_theta_full 0.966
_diffrn_measured_fraction_theta_max 0.966
_diffrn_measurement_device_type 'Enraf--Nonius CAD-4'
_diffrn_measurement_method \w/2-\q
_diffrn_radiation_monochromator graphite
_diffrn_radiation_source 'fine-focus sealed tube'
_diffrn_radiation_type MoK\a
_diffrn_radiation_wavelength 0.71073
_diffrn_reflns_av_R_equivalents 0.0014
_diffrn_reflns_av_sigmaI/netI 0.1343
_diffrn_reflns_limit_h_max 6
_diffrn_reflns_limit_h_min -7
_diffrn_reflns_limit_k_max 42
_diffrn_reflns_limit_k_min 0
_diffrn_reflns_limit_l_max 7
_diffrn_reflns_limit_l_min -1
_diffrn_reflns_number 2657
_diffrn_reflns_theta_full 25.52
_diffrn_reflns_theta_max 25.52
_diffrn_reflns_theta_min 3.46
_diffrn_standards_decay_% 1.841
_diffrn_standards_interval_count 250
_diffrn_standards_number 3
_exptl_absorpt_coefficient_mu 0.084
_exptl_absorpt_correction_type none
_exptl_crystal_colour colourless
_exptl_crystal_density_diffrn 1.205
_exptl_crystal_density_method 'not measured'
_exptl_crystal_description block
_exptl_crystal_F_000 504
_exptl_crystal_size_max 0.45
_exptl_crystal_size_mid 0.25
_exptl_crystal_size_min 0.24
_refine_diff_density_max 0.165
_refine_diff_density_min -0.171
_refine_ls_extinction_method none
_refine_ls_goodness_of_fit_ref 0.967
_refine_ls_hydrogen_treatment constr
_refine_ls_matrix_type full
_refine_ls_number_parameters 156
_refine_ls_number_reflns 2330
_refine_ls_number_restraints 9
_refine_ls_restrained_S_all 0.967
_refine_ls_R_factor_all 0.2542
_refine_ls_R_factor_gt 0.0724
_refine_ls_shift/su_max 0.000
_refine_ls_shift/su_mean 0.000
_refine_ls_structure_factor_coef Fsqd
_refine_ls_weighting_details 'calc w=1/[\s^2^(Fo^2^)+(0.0395P)^2^] where P=(Fo^2^+2Fc^2^)/3'
_refine_ls_weighting_scheme calc
_refine_ls_wR_factor_gt 0.1194
_refine_ls_wR_factor_ref 0.1493
_reflns_number_gt 1301
_reflns_number_total 2330
_reflns_threshold_expression I>2\s(I)
_cod_data_source_file bv2092.cif
_cod_data_source_block I
_cod_original_cell_volume 1291.4(9)
_cod_original_sg_symbol_H-M 'P 21/c'
_cod_database_code 2217874
_cod_database_fobs_code 2217874

loop_
_symmetry_equiv_pos_as_xyz
'x, y, z'
'-x, y+1/2, -z+1/2'
'-x, -y, -z'
'x, -y-1/2, z-1/2'

loop_
_atom_site_type_symbol
_atom_site_label
_atom_site_fract_x
_atom_site_fract_y
_atom_site_fract_z
_atom_site_U_iso_or_equiv
_atom_site_adp_type
_atom_site_calc_flag
_atom_site_refinement_flags
_atom_site_occupancy
O O1 0.5351(13) 0.8410(2) -0.0641(11) 0.084(2) Uani d . 1
O O2 1.0653(15) 0.9709(3) 0.8119(13) 0.110(3) Uani d DU 1
H H2 1.1166 0.9870 0.9115 0.132 Uiso calc R 1
O O3 0.7287(14) 0.9889(2) 0.8198(11) 0.104(3) Uani d D 1
C C1 0.584(2) 0.8016(3) -0.328(2) 0.087(4) Uani d . 1
H H1 0.7444 0.8012 -0.2354 0.105 Uiso calc R 1
C C2 0.494(4) 0.7816(4) -0.531(3) 0.112(6) Uani d . 1
H H2A 0.5971 0.7680 -0.5758 0.134 Uiso calc R 1
C C3 0.260(4) 0.7818(4) -0.662(3) 0.117(6) Uani d . 1
H H3 0.2030 0.7679 -0.7951 0.141 Uiso calc R 1
C C4 0.103(3) 0.8026(4) -0.6030(19) 0.102(5) Uani d . 1
H H4 -0.0571 0.8032 -0.6962 0.123 Uiso calc R 1
C C5 0.192(3) 0.8225(3) -0.3991(19) 0.085(4) Uani d . 1
H H5 0.0893 0.8360 -0.3543 0.102 Uiso calc R 1
C C6 0.425(3) 0.8221(3) -0.268(2) 0.074(4) Uani d . 1
C C7 0.3845(19) 0.8640(3) 0.0058(16) 0.080(4) Uani d . 1
H H7A 0.2653 0.8483 0.0257 0.096 Uiso calc R 1
H H7B 0.3052 0.8834 -0.1060 0.096 Uiso calc R 1
C C8 0.5426(19) 0.8826(3) 0.2262(15) 0.062(3) Uani d . 1
H H8 0.6310 0.8625 0.3314 0.074 Uiso calc R 1
C C9 0.3865(17) 0.9033(3) 0.3227(15) 0.076(4) Uani d . 1
H H9A 0.2912 0.9223 0.2163 0.092 Uiso calc R 1
H H9B 0.2802 0.8852 0.3460 0.092 Uiso calc R 1
C C10 0.5351(19) 0.9225(3) 0.5425(15) 0.076(4) Uani d . 1
H H10A 0.4323 0.9360 0.5975 0.092 Uiso calc R 1
H H10B 0.6210 0.9033 0.6524 0.092 Uiso calc R 1
C C11 0.7078(19) 0.9501(3) 0.5158(16) 0.066(3) Uani d . 1
H H11 0.6143 0.9689 0.4037 0.079 Uiso calc R 1
C C12 0.8661(18) 0.9296(3) 0.4193(15) 0.075(3) Uani d . 1
H H12A 0.9704 0.9480 0.3942 0.091 Uiso calc R 1
H H12B 0.9635 0.9108 0.5261 0.091 Uiso calc R 1
C C13 0.7164(19) 0.9100(3) 0.2005(16) 0.077(3) Uani d . 1
H H13A 0.6310 0.9292 0.0898 0.092 Uiso calc R 1
H H13B 0.8191 0.8964 0.1460 0.092 Uiso calc R 1
C C14 0.842(2) 0.9717(4) 0.7277(17) 0.073(4) Uani d DU 1

loop_
_atom_site_aniso_label
_atom_site_aniso_U_11
_atom_site_aniso_U_22
_atom_site_aniso_U_33
_atom_site_aniso_U_12
_atom_site_aniso_U_13
_atom_site_aniso_U_23
O1 0.102(6) 0.090(6) 0.065(5) -0.001(5) 0.040(5) -0.021(5)
O2 0.103(7) 0.143(9) 0.085(6) 0.002(7) 0.040(6) -0.046(5)
O3 0.109(7) 0.127(8) 0.083(6) 0.020(6) 0.046(5) -0.031(5)
C1 0.120(12) 0.073(9) 0.093(9) 0.000(8) 0.068(9) -0.004(8)
C2 0.179(18) 0.097(12) 0.102(12) -0.012(13) 0.100(13) -0.017(10)
C3 0.20(2) 0.099(12) 0.078(11) -0.008(14) 0.078(13) -0.007(9)
C4 0.152(14) 0.093(11) 0.070(9) -0.011(10) 0.052(10) -0.013(8)
C5 0.114(12) 0.088(10) 0.058(8) 0.000(9) 0.038(8) -0.009(8)
C6 0.108(12) 0.063(9) 0.063(8) 0.000(9) 0.045(9) 0.002(7)
C7 0.098(9) 0.090(9) 0.066(7) -0.006(8) 0.049(7) -0.010(7)
C8 0.080(8) 0.056(8) 0.051(6) 0.001(7) 0.029(6) -0.004(6)
C9 0.088(9) 0.095(10) 0.061(7) -0.013(7) 0.045(7) -0.013(7)
C10 0.096(9) 0.090(9) 0.062(7) -0.025(8) 0.052(7) -0.021(7)
C11 0.084(9) 0.065(8) 0.050(6) 0.005(7) 0.030(6) -0.010(6)
C12 0.088(9) 0.079(9) 0.067(7) -0.012(7) 0.039(7) -0.011(7)
C13 0.089(9) 0.098(10) 0.059(7) -0.013(8) 0.044(7) -0.017(7)
C14 0.068(9) 0.102(10) 0.055(7) 0.013(9) 0.030(7) 0.004(7)

loop_
_atom_type_symbol
_atom_type_description
_atom_type_scat_dispersion_real
_atom_type_scat_dispersion_imag
_atom_type_scat_source
C C 0.0033 0.0016 'International Tables Vol C Tables 4.2.6.8 and 6.1.1.4'
H H 0.0000 0.0000 'International Tables Vol C Tables 4.2.6.8 and 6.1.1.4'
O O 0.0106 0.0060 'International Tables Vol C Tables 4.2.6.8 and 6.1.1.4'

loop_
_geom_angle_atom_site_label_1
_geom_angle_atom_site_label_2
_geom_angle_atom_site_label_3
_geom_angle
C6 O1 C7 116.2(9)
C14 O2 H2 109.5
C6 C1 C2 118.1(14)
C6 C1 H1 120.9
C2 C1 H1 120.9
C3 C2 C1 120.5(16)
C3 C2 H2A 119.8
C1 C2 H2A 119.8
C2 C3 C4 121.1(16)
C2 C3 H3 119.5
C4 C3 H3 119.5
C3 C4 C5 118.5(14)
C3 C4 H4 120.7
C5 C4 H4 120.7
C6 C5 C4 120.3(12)
C6 C5 H5 119.8
C4 C5 H5 119.8
C5 C6 C1 121.5(12)
C5 C6 O1 125.9(11)
C1 C6 O1 112.7(13)
O1 C7 C8 106.9(9)
O1 C7 H7A 110.3
C8 C7 H7A 110.3
O1 C7 H7B 110.3
C8 C7 H7B 110.3
H7A C7 H7B 108.6
C13 C8 C7 112.5(8)
C13 C8 C9 109.9(8)
C7 C8 C9 108.8(9)
C13 C8 H8 108.5
C7 C8 H8 108.5
C9 C8 H8 108.5
C10 C9 C8 111.1(8)
C10 C9 H9A 109.4
C8 C9 H9A 109.4
C10 C9 H9B 109.4
C8 C9 H9B 109.4
H9A C9 H9B 108.0
C11 C10 C9 111.3(8)
C11 C10 H10A 109.4
C9 C10 H10A 109.4
C11 C10 H10B 109.4
C9 C10 H10B 109.4
H10A C10 H10B 108.0
C14 C11 C10 111.9(8)
C14 C11 C12 114.1(10)
C10 C11 C12 110.2(8)
C14 C11 H11 106.7
C10 C11 H11 106.7
C12 C11 H11 106.7
C13 C12 C11 110.5(9)
C13 C12 H12A 109.5
C11 C12 H12A 109.5
C13 C12 H12B 109.5
C11 C12 H12B 109.5
H12A C12 H12B 108.1
C8 C13 C12 112.1(7)
C8 C13 H13A 109.2
C12 C13 H13A 109.2
C8 C13 H13B 109.2
C12 C13 H13B 109.2
H13A C13 H13B 107.9
O3 C14 O2 122.0(11)
O3 C14 C11 118.6(11)
O2 C14 C11 119.4(11)

loop_
_geom_bond_atom_site_label_1
_geom_bond_atom_site_label_2
_geom_bond_distance
O1 C6 1.394(12)
O1 C7 1.438(10)
O2 C14 1.261(11)
O2 H2 0.8200
O3 C14 1.248(11)
C1 C6 1.392(14)
C1 C2 1.401(16)
C1 H1 0.9300
C2 C3 1.350(18)
C2 H2A 0.9300
C3 C4 1.386(17)
C3 H3 0.9300
C4 C5 1.402(13)
C4 H4 0.9300
C5 C6 1.341(14)
C5 H5 0.9300
C7 C8 1.519(12)
C7 H7A 0.9700
C7 H7B 0.9700
C8 C13 1.501(12)
C8 C9 1.532(11)
C8 H8 0.9800
C9 C10 1.512(12)
C9 H9A 0.9700
C9 H9B 0.9700
C10 C11 1.501(12)
C10 H10A 0.9700
C10 H10B 0.9700
C11 C14 1.497(13)
C11 C12 1.540(12)
C11 H11 0.9800
C12 C13 1.514(12)
C12 H12A 0.9700
C12 H12B 0.9700
C13 H13A 0.9700
C13 H13B 0.9700

loop_
_geom_hbond_atom_site_label_D
_geom_hbond_atom_site_label_H
_geom_hbond_atom_site_label_A
_geom_hbond_site_symmetry_A
_geom_hbond_distance_DH
_geom_hbond_distance_HA
_geom_hbond_distance_DA
_geom_hbond_angle_DHA
O2 H2 O3 3_777 0.82 1.83 2.626(10) 163.9
